data_7026193
loop_
_publ_author_name
'Hashimoto, Hisako'
'Suzuki, Toshinori'
'Tobita, Hiromi'

_publ_section_title
;
 Synthesis of \h(2)-cyclooctene iridium and rhodium complexes supported by
 a novel P,N-chelate ligand and their reactivity toward hydrosilanes:
 facile Cl migration from metal to silicon via silylene complex
 intermediates and formation of a base-stabilised silylene complex.
;
_journal_issue 39
_journal_name_full 'Dalton transactions (Cambridge, England : 2003)'
_journal_page_first 9386
_journal_page_last 9400
_journal_paper_doi 10.1039/c0dt00264j
_journal_volume 39
_journal_year 2010
_chemical_formula_moiety 'C29 H48 Cl Ir N P'
_chemical_formula_sum 'C29 H48 Cl Ir N P'
_chemical_formula_weight 669.30
_chemical_name_systematic
;
?
;
_space_group_IT_number 2
_symmetry_cell_setting triclinic
_symmetry_space_group_name_Hall '-P 1'
_symmetry_space_group_name_H-M 'P -1'
_atom_sites_solution_hydrogens geom
_atom_sites_solution_primary direct
_atom_sites_solution_secondary difmap
_audit_creation_method SHELXL-97
_cell_angle_alpha 104.9995(17)
_cell_angle_beta 108.743(4)
_cell_angle_gamma 98.988(2)
_cell_formula_units_Z 2
_cell_length_a 9.6406(7)
_cell_length_b 12.0199(10)
_cell_length_c 13.9025(7)
_cell_measurement_reflns_used 6450
_cell_measurement_temperature 150(2)
_cell_measurement_theta_max 27.44
_cell_measurement_theta_min 1.64
_cell_volume 1422.24(18)
_computing_cell_refinement PROCESS-AUTO
_computing_data_collection PROCESS-AUTO
_computing_data_reduction 'teXsan Ver. 1.11'
_computing_molecular_graphics ORTEP
_computing_structure_refinement 'SHELXL-97 (Sheldrick, 1997)'
_computing_structure_solution 'SHELXS-97 (Sheldrick, 1990)'
_diffrn_ambient_temperature 150(2)
_diffrn_detector_area_resol_mean 10.00
_diffrn_measured_fraction_theta_full 0.991
_diffrn_measured_fraction_theta_max 0.991
_diffrn_measurement_device_type 'Rigaku RAXIS-RAPID Imaging Plate'
_diffrn_measurement_method \w
_diffrn_radiation_monochromator graphite
_diffrn_radiation_source 'fine-focus sealed tube'
_diffrn_radiation_type MoK\a
_diffrn_radiation_wavelength 0.71069
_diffrn_reflns_av_R_equivalents 0.0625
_diffrn_reflns_av_sigmaI/netI 0.0710
_diffrn_reflns_limit_h_max 12
_diffrn_reflns_limit_h_min -12
_diffrn_reflns_limit_k_max 15
_diffrn_reflns_limit_k_min -15
_diffrn_reflns_limit_l_max 17
_diffrn_reflns_limit_l_min -18
_diffrn_reflns_number 13631
_diffrn_reflns_theta_full 27.44
_diffrn_reflns_theta_max 27.44
_diffrn_reflns_theta_min 1.64
_exptl_absorpt_coefficient_mu 4.862
_exptl_absorpt_correction_T_max 0.6971
_exptl_absorpt_correction_T_min 0.5931
_exptl_absorpt_correction_type integration
_exptl_absorpt_process_details 'NUMABS (Higashi, 1999)'
_exptl_crystal_colour yellow
_exptl_crystal_density_diffrn 1.563
_exptl_crystal_density_method 'not measured'
_exptl_crystal_description block
_exptl_crystal_F_000 676
_exptl_crystal_size_max 0.12
_exptl_crystal_size_mid 0.12
_exptl_crystal_size_min 0.08
_refine_diff_density_max 2.698
_refine_diff_density_min -3.101
_refine_diff_density_rms 0.303
_refine_ls_extinction_method none
_refine_ls_goodness_of_fit_ref 1.234
_refine_ls_hydrogen_treatment constr
_refine_ls_matrix_type full
_refine_ls_number_parameters 300
_refine_ls_number_reflns 6450
_refine_ls_number_restraints 0
_refine_ls_restrained_S_all 1.234
_refine_ls_R_factor_all 0.0768
_refine_ls_R_factor_gt 0.0588
_refine_ls_shift/su_max 0.000
_refine_ls_shift/su_mean 0.000
_refine_ls_structure_factor_coef Fsqd
_refine_ls_weighting_details 'calc w=1/[\s^2^(Fo^2^)+(0.0597P)^2^+7.7863P] where P=(Fo^2^+2Fc^2^)/3'
_refine_ls_weighting_scheme calc
_refine_ls_wR_factor_gt 0.1271
_refine_ls_wR_factor_ref 0.1416
_reflns_number_gt 5572
_reflns_number_total 6450
_reflns_threshold_expression >2sigma(I)
_cod_data_source_file c0dt00264j.txt
_cod_data_source_block (PcyN-P,N)IrCl(coe)-(1)
_cod_original_cell_volume 1422.23(17)
_cod_database_code 7026193

loop_
_symmetry_equiv_pos_as_xyz
'x, y, z'
'-x, -y, -z'

loop_
_atom_site_label
_atom_site_type_symbol
_atom_site_fract_x
_atom_site_fract_y
_atom_site_fract_z
_atom_site_U_iso_or_equiv
_atom_site_adp_type
_atom_site_occupancy
_atom_site_symmetry_multiplicity
_atom_site_calc_flag
_atom_site_refinement_flags
_atom_site_disorder_assembly
_atom_site_disorder_group
Ir1 Ir 0.14922(4) 0.25795(3) 0.17698(3) 0.01720(11) Uani 1 1 d . . .
Cl1 Cl 0.3890(3) 0.2505(3) 0.1569(2) 0.0343(6) Uani 1 1 d . . .
P1 P -0.0618(2) 0.2964(2) 0.18605(16) 0.0158(4) Uani 1 1 d . . .
N1 N 0.0656(8) 0.2755(7) 0.0171(6) 0.0197(15) Uani 1 1 d . . .
C1 C -0.1663(9) 0.3028(8) 0.0529(6) 0.0171(16) Uani 1 1 d . . .
C2 C -0.0914(9) 0.2867(7) -0.0181(6) 0.0166(16) Uani 1 1 d . . .
C3 C -0.1676(11) 0.2828(8) -0.1247(7) 0.0236(19) Uani 1 1 d . . .
H1 H -0.1197 0.2688 -0.1750 0.028 Uiso 1 1 calc R . .
C4 C -0.3105(10) 0.2991(8) -0.1554(7) 0.0231(18) Uani 1 1 d . . .
H2 H -0.3596 0.2973 -0.2272 0.028 Uiso 1 1 calc R . .
C5 C -0.3860(10) 0.3183(8) -0.0858(7) 0.0217(18) Uani 1 1 d . . .
C6 C -0.3114(10) 0.3182(8) 0.0183(7) 0.0215(18) Uani 1 1 d . . .
H3 H -0.3620 0.3290 0.0672 0.026 Uiso 1 1 calc R . .
C7 C -0.5409(11) 0.3391(9) -0.1207(8) 0.029(2) Uani 1 1 d . . .
H4 H -0.5330 0.4243 -0.0915 0.043 Uiso 1 1 calc R . .
H5 H -0.6047 0.2937 -0.0940 0.043 Uiso 1 1 calc R . .
H6 H -0.5865 0.3128 -0.1995 0.043 Uiso 1 1 calc R . .
C8 C -0.2094(10) 0.1973(8) 0.2065(7) 0.0218(18) Uani 1 1 d . . .
H7 H -0.3022 0.2274 0.1878 0.026 Uiso 1 1 calc R . .
C9 C -0.2521(10) 0.0695(8) 0.1287(7) 0.0241(19) Uani 1 1 d . . .
H8 H -0.2843 0.0705 0.0538 0.029 Uiso 1 1 calc R . .
H9 H -0.1621 0.0370 0.1434 0.029 Uiso 1 1 calc R . .
C10 C -0.3799(11) -0.0109(9) 0.1405(8) 0.030(2) Uani 1 1 d . . .
H10 H -0.4730 0.0170 0.1191 0.036 Uiso 1 1 calc R . .
H11 H -0.4018 -0.0935 0.0920 0.036 Uiso 1 1 calc R . .
C11 C -0.3365(12) -0.0098(9) 0.2559(8) 0.033(2) Uani 1 1 d . . .
H12 H -0.2490 -0.0446 0.2750 0.040 Uiso 1 1 calc R . .
H13 H -0.4225 -0.0598 0.2626 0.040 Uiso 1 1 calc R . .
C12 C -0.2952(12) 0.1166(9) 0.3335(7) 0.030(2) Uani 1 1 d . . .
H14 H -0.3857 0.1485 0.3185 0.036 Uiso 1 1 calc R . .
H15 H -0.2637 0.1150 0.4081 0.036 Uiso 1 1 calc R . .
C13 C -0.1686(10) 0.1976(8) 0.3233(7) 0.0223(18) Uani 1 1 d . . .
H16 H -0.0749 0.1708 0.3459 0.027 Uiso 1 1 calc R . .
H17 H -0.1488 0.2799 0.3716 0.027 Uiso 1 1 calc R . .
C14 C -0.0352(9) 0.4441(7) 0.2853(7) 0.0167(16) Uani 1 1 d . . .
H18 H 0.0072 0.4363 0.3583 0.020 Uiso 1 1 calc R . .
C15 C -0.1761(10) 0.4878(9) 0.2790(7) 0.026(2) Uani 1 1 d . . .
H19 H -0.2516 0.4274 0.2858 0.032 Uiso 1 1 calc R . .
H20 H -0.2215 0.4975 0.2079 0.032 Uiso 1 1 calc R . .
C16 C -0.1404(12) 0.6058(10) 0.3669(8) 0.035(2) Uani 1 1 d . . .
H21 H -0.1030 0.5947 0.4381 0.042 Uiso 1 1 calc R . .
H22 H -0.2342 0.6327 0.3589 0.042 Uiso 1 1 calc R . .
C17 C -0.0204(12) 0.7014(9) 0.3618(8) 0.035(2) Uani 1 1 d . . .
H23 H -0.0617 0.7187 0.2938 0.042 Uiso 1 1 calc R . .
H24 H 0.0051 0.7759 0.4224 0.042 Uiso 1 1 calc R . .
C18 C 0.1221(11) 0.6599(9) 0.3677(7) 0.029(2) Uani 1 1 d . . .
H25 H 0.1699 0.6518 0.4392 0.035 Uiso 1 1 calc R . .
H26 H 0.1954 0.7206 0.3592 0.035 Uiso 1 1 calc R . .
C19 C 0.0862(10) 0.5393(8) 0.2794(7) 0.0227(18) Uani 1 1 d . . .
H27 H 0.1800 0.5122 0.2883 0.027 Uiso 1 1 calc R . .
H28 H 0.0493 0.5494 0.2079 0.027 Uiso 1 1 calc R . .
C20 C 0.0787(12) 0.1663(9) -0.0580(8) 0.030(2) Uani 1 1 d . . .
H29 H 0.0118 0.0952 -0.0591 0.045 Uiso 1 1 calc R . .
H30 H 0.1839 0.1607 -0.0332 0.045 Uiso 1 1 calc R . .
H31 H 0.0489 0.1718 -0.1306 0.045 Uiso 1 1 calc R . .
C21 C 0.1653(10) 0.3842(8) 0.0168(7) 0.0236(18) Uani 1 1 d . . .
H32 H 0.1366 0.3866 -0.0568 0.035 Uiso 1 1 calc R . .
H33 H 0.2715 0.3814 0.0441 0.035 Uiso 1 1 calc R . .
H34 H 0.1531 0.4558 0.0629 0.035 Uiso 1 1 calc R . .
C22 C 0.2383(10) 0.2769(9) 0.3439(7) 0.0241(19) Uani 1 1 d . . .
H35 H 0.1750 0.3100 0.3827 0.029 Uiso 1 1 calc R . .
C23 C 0.1738(11) 0.1554(9) 0.2811(7) 0.0250(19) Uani 1 1 d . . .
H36 H 0.0754 0.1228 0.2862 0.030 Uiso 1 1 calc R . .
C24 C 0.2656(11) 0.0639(9) 0.2728(8) 0.027(2) Uani 1 1 d . A .
H37 H 0.3693 0.1032 0.2817 0.032 Uiso 1 1 calc R . .
H38 H 0.2173 0.0017 0.2009 0.032 Uiso 1 1 calc R . .
C25 C 0.2737(13) 0.0070(10) 0.3596(9) 0.039(3) Uani 1 1 d . . .
H39 H 0.1747 -0.0511 0.3365 0.047 Uiso 0.73(3) 1 calc PR A 1
H40 H 0.3510 -0.0388 0.3627 0.047 Uiso 0.73(3) 1 calc PR A 1
H41 H 0.2970 -0.0709 0.3384 0.047 Uiso 0.27(3) 1 calc PR A 2
H42 H 0.1737 -0.0077 0.3661 0.047 Uiso 0.27(3) 1 calc PR A 2
C26 C 0.310(2) 0.0878(15) 0.4714(13) 0.041(4) Uiso 0.73(3) 1 d P A 1
C27 C 0.4631(17) 0.1792(14) 0.5161(12) 0.036(4) Uiso 0.73(3) 1 d P A 1
C28 C 0.403(5) 0.092(4) 0.476(3) 0.031(10) Uiso 0.27(3) 1 d P A 2
C29 C 0.366(4) 0.203(3) 0.534(2) 0.020(9) Uiso 0.27(3) 1 d P A 2
C30 C 0.4542(13) 0.3122(10) 0.5189(8) 0.039(3) Uani 1 1 d . . .
H43 H 0.3809 0.3342 0.5516 0.047 Uiso 0.73(3) 1 calc PR A 1
H44 H 0.5549 0.3680 0.5657 0.047 Uiso 0.73(3) 1 calc PR A 1
H45 H 0.4498 0.3847 0.5703 0.047 Uiso 0.27(3) 1 calc PR A 2
H46 H 0.5619 0.3102 0.5410 0.047 Uiso 0.27(3) 1 calc PR A 2
C31 C 0.4073(10) 0.3281(9) 0.4094(7) 0.028(2) Uani 1 1 d . A .
H47 H 0.4641 0.2885 0.3691 0.033 Uiso 1 1 calc R . .
H48 H 0.4349 0.4142 0.4190 0.033 Uiso 1 1 calc R . .

loop_
_atom_site_aniso_label
_atom_site_aniso_U_11
_atom_site_aniso_U_22
_atom_site_aniso_U_33
_atom_site_aniso_U_23
_atom_site_aniso_U_13
_atom_site_aniso_U_12
Ir1 0.01323(16) 0.02271(18) 0.01876(17) 0.00903(12) 0.00702(11) 0.00738(12)
Cl1 0.0210(11) 0.0574(17) 0.0404(13) 0.0277(12) 0.0180(10) 0.0206(11)
P1 0.0131(10) 0.0207(11) 0.0169(10) 0.0087(8) 0.0072(8) 0.0057(8)
N1 0.019(4) 0.022(4) 0.020(4) 0.007(3) 0.009(3) 0.009(3)
C1 0.016(4) 0.024(4) 0.013(4) 0.007(3) 0.005(3) 0.009(3)
C2 0.013(4) 0.014(4) 0.020(4) 0.006(3) 0.004(3) 0.000(3)
C3 0.030(5) 0.021(5) 0.014(4) 0.000(3) 0.006(3) 0.005(4)
C4 0.028(5) 0.016(4) 0.022(4) 0.000(3) 0.012(4) 0.003(4)
C5 0.021(4) 0.016(4) 0.027(5) 0.008(3) 0.007(3) 0.005(3)
C6 0.022(4) 0.024(5) 0.022(4) 0.008(4) 0.013(3) 0.008(4)
C7 0.021(5) 0.035(5) 0.028(5) 0.013(4) 0.002(4) 0.011(4)
C8 0.023(4) 0.027(5) 0.020(4) 0.009(4) 0.012(3) 0.007(4)
C9 0.025(5) 0.023(5) 0.018(4) 0.003(3) 0.007(3) 0.000(4)
C10 0.025(5) 0.025(5) 0.035(5) 0.011(4) 0.009(4) 0.000(4)
C11 0.038(6) 0.027(5) 0.031(5) 0.011(4) 0.014(4) -0.007(4)
C12 0.034(5) 0.037(6) 0.020(5) 0.010(4) 0.013(4) 0.005(4)
C13 0.018(4) 0.022(4) 0.022(4) 0.003(3) 0.007(3) -0.002(3)
C14 0.017(4) 0.014(4) 0.022(4) 0.007(3) 0.008(3) 0.007(3)
C15 0.023(5) 0.027(5) 0.022(4) -0.001(4) 0.005(3) 0.009(4)
C16 0.034(6) 0.038(6) 0.036(6) 0.006(5) 0.016(4) 0.022(5)
C17 0.041(6) 0.025(5) 0.031(5) 0.001(4) 0.011(4) 0.009(5)
C18 0.031(5) 0.031(5) 0.023(5) 0.006(4) 0.009(4) 0.010(4)
C19 0.023(4) 0.021(4) 0.022(4) 0.004(4) 0.009(3) 0.002(4)
C20 0.037(5) 0.030(5) 0.024(5) -0.001(4) 0.016(4) 0.021(4)
C21 0.021(4) 0.023(5) 0.027(5) 0.008(4) 0.012(4) 0.001(4)
C22 0.020(4) 0.035(5) 0.023(4) 0.012(4) 0.009(3) 0.015(4)
C23 0.025(5) 0.037(5) 0.020(4) 0.016(4) 0.008(3) 0.016(4)
C24 0.026(5) 0.025(5) 0.028(5) 0.008(4) 0.007(4) 0.009(4)
C25 0.041(6) 0.032(6) 0.042(6) 0.020(5) 0.006(5) 0.014(5)
C30 0.033(6) 0.037(6) 0.029(5) 0.001(5) -0.001(4) 0.000(5)
C31 0.022(5) 0.024(5) 0.025(5) -0.002(4) 0.003(4) 0.001(4)

loop_
_atom_type_symbol
_atom_type_description
_atom_type_scat_dispersion_real
_atom_type_scat_dispersion_imag
_atom_type_scat_source
C C 0.0033 0.0016 'International Tables Vol C Tables 4.2.6.8 and 6.1.1.4'
H H 0.0000 0.0000 'International Tables Vol C Tables 4.2.6.8 and 6.1.1.4'
Cl Cl 0.1484 0.1585 'International Tables Vol C Tables 4.2.6.8 and 6.1.1.4'
Ir Ir -1.4442 7.9887 'International Tables Vol C Tables 4.2.6.8 and 6.1.1.4'
N N 0.0061 0.0033 'International Tables Vol C Tables 4.2.6.8 and 6.1.1.4'
P P 0.1023 0.0942 'International Tables Vol C Tables 4.2.6.8 and 6.1.1.4'

loop_
_geom_angle_atom_site_label_1
_geom_angle_atom_site_label_2
_geom_angle_atom_site_label_3
_geom_angle
C23 Ir1 C22 38.8(4)
C23 Ir1 N1 151.9(3)
C22 Ir1 N1 169.1(3)
C23 Ir1 P1 95.9(3)
C22 Ir1 P1 91.8(2)
N1 Ir1 P1 84.95(19)
C23 Ir1 Cl1 94.5(3)
C22 Ir1 Cl1 93.6(2)
N1 Ir1 Cl1 87.9(2)
P1 Ir1 Cl1 168.66(8)
C1 P1 C8 101.7(4)
C1 P1 C14 106.7(4)
C8 P1 C14 102.4(4)
C1 P1 Ir1 104.4(3)
C8 P1 Ir1 125.4(3)
C14 P1 Ir1 114.4(3)
C2 N1 C21 107.8(7)
C2 N1 C20 110.8(7)
C21 N1 C20 109.3(7)
C2 N1 Ir1 113.8(5)
C21 N1 Ir1 109.3(5)
C20 N1 Ir1 105.8(6)
C6 C1 C2 119.4(7)
C6 C1 P1 125.4(6)
C2 C1 P1 115.1(6)
C1 C2 C3 118.8(8)
C1 C2 N1 121.0(7)
C3 C2 N1 120.2(7)
C4 C3 C2 119.9(8)
C4 C3 H1 120.0
C2 C3 H1 120.0
C3 C4 C5 122.3(8)
C3 C4 H2 118.8
C5 C4 H2 118.8
C4 C5 C6 117.2(8)
C4 C5 C7 121.3(8)
C6 C5 C7 121.5(8)
C1 C6 C5 122.2(8)
C1 C6 H3 118.9
C5 C6 H3 118.9
C5 C7 H4 109.5
C5 C7 H5 109.5
H4 C7 H5 109.5
C5 C7 H6 109.5
H4 C7 H6 109.5
H5 C7 H6 109.5
C9 C8 C13 110.6(7)
C9 C8 P1 110.9(6)
C13 C8 P1 114.4(6)
C9 C8 H7 106.9
C13 C8 H7 106.9
P1 C8 H7 106.9
C10 C9 C8 111.2(7)
C10 C9 H8 109.4
C8 C9 H8 109.4
C10 C9 H9 109.4
C8 C9 H9 109.4
H8 C9 H9 108.0
C11 C10 C9 110.6(8)
C11 C10 H10 109.5
C9 C10 H10 109.5
C11 C10 H11 109.5
C9 C10 H11 109.5
H10 C10 H11 108.1
C10 C11 C12 111.1(8)
C10 C11 H12 109.4
C12 C11 H12 109.4
C10 C11 H13 109.4
C12 C11 H13 109.4
H12 C11 H13 108.0
C13 C12 C11 111.5(8)
C13 C12 H14 109.3
C11 C12 H14 109.3
C13 C12 H15 109.3
C11 C12 H15 109.3
H14 C12 H15 108.0
C12 C13 C8 111.1(7)
C12 C13 H16 109.4
C8 C13 H16 109.4
C12 C13 H17 109.4
C8 C13 H17 109.4
H16 C13 H17 108.0
C15 C14 C19 110.0(7)
C15 C14 P1 116.9(6)
C19 C14 P1 109.6(5)
C15 C14 H18 106.6
C19 C14 H18 106.6
P1 C14 H18 106.6
C14 C15 C16 111.7(8)
C14 C15 H19 109.3
C16 C15 H19 109.3
C14 C15 H20 109.3
C16 C15 H20 109.3
H19 C15 H20 107.9
C15 C16 C17 111.2(8)
C15 C16 H21 109.4
C17 C16 H21 109.4
C15 C16 H22 109.4
C17 C16 H22 109.4
H21 C16 H22 108.0
C18 C17 C16 110.7(9)
C18 C17 H23 109.5
C16 C17 H23 109.5
C18 C17 H24 109.5
C16 C17 H24 109.5
H23 C17 H24 108.1
C17 C18 C19 111.4(8)
C17 C18 H25 109.3
C19 C18 H25 109.3
C17 C18 H26 109.3
C19 C18 H26 109.3
H25 C18 H26 108.0
C18 C19 C14 111.0(7)
C18 C19 H27 109.4
C14 C19 H27 109.4
C18 C19 H28 109.4
C14 C19 H28 109.4
H27 C19 H28 108.0
N1 C20 H29 109.5
N1 C20 H30 109.5
H29 C20 H30 109.5
N1 C20 H31 109.5
H29 C20 H31 109.5
H30 C20 H31 109.5
N1 C21 H32 109.5
N1 C21 H33 109.5
H32 C21 H33 109.5
N1 C21 H34 109.5
H32 C21 H34 109.5
H33 C21 H34 109.5
C23 C22 C31 122.6(8)
C23 C22 Ir1 69.8(5)
C31 C22 Ir1 120.0(6)
C23 C22 H35 112.6
C31 C22 H35 112.6
Ir1 C22 H35 112.6
C22 C23 C24 123.6(8)
C22 C23 Ir1 71.5(5)
C24 C23 Ir1 119.5(6)
C22 C23 H36 112.2
C24 C23 H36 112.2
Ir1 C23 H36 112.2
C23 C24 C25 109.5(8)
C23 C24 H37 109.8
C25 C24 H37 109.8
C23 C24 H38 109.8
C25 C24 H38 109.8
H37 C24 H38 108.2
C26 C25 C24 117.8(10)
C26 C25 C28 31.9(14)
C24 C25 C28 111.6(16)
C26 C25 H39 107.9
C24 C25 H39 107.9
C28 C25 H39 134.5
C26 C25 H40 107.9
C24 C25 H40 107.9
C28 C25 H40 81.4
H39 C25 H40 107.2
C26 C25 H41 127.4
C24 C25 H41 109.3
C28 C25 H41 109.3
H39 C25 H41 77.0
H40 C25 H41 31.6
C26 C25 H42 78.1
C24 C25 H42 109.3
C28 C25 H42 109.3
H39 C25 H42 34.0
H40 C25 H42 133.4
H41 C25 H42 108.0
C25 C26 C27 112.2(13)
C26 C27 C30 114.9(12)
C29 C28 C25 116(3)
C28 C29 C30 108(2)
C31 C30 C29 119.7(14)
C31 C30 C27 114.1(9)
C29 C30 C27 40.9(13)
C31 C30 H43 108.7
C29 C30 H43 68.9
C27 C30 H43 108.7
C31 C30 H44 108.7
C29 C30 H44 130.1
C27 C30 H44 108.7
H43 C30 H44 107.6
C31 C30 H45 107.4
C29 C30 H45 107.4
C27 C30 H45 137.0
H43 C30 H45 44.4
H44 C30 H45 66.2
C31 C30 H46 107.4
C29 C30 H46 107.4
C27 C30 H46 71.4
H43 C30 H46 139.6
H44 C30 H46 42.3
H45 C30 H46 106.9
C30 C31 C22 112.6(8)
C30 C31 H47 109.1
C22 C31 H47 109.1
C30 C31 H48 109.1
C22 C31 H48 109.1
H47 C31 H48 107.8

loop_
_geom_bond_atom_site_label_1
_geom_bond_atom_site_label_2
_geom_bond_distance
Ir1 C23 2.114(9)
Ir1 C22 2.136(9)
Ir1 N1 2.186(7)
Ir1 P1 2.190(2)
Ir1 Cl1 2.428(2)
P1 C1 1.830(8)
P1 C8 1.853(9)
P1 C14 1.866(8)
N1 C2 1.473(10)
N1 C21 1.498(11)
N1 C20 1.502(11)
C1 C6 1.385(12)
C1 C2 1.391(11)
C2 C3 1.412(11)
C3 C4 1.367(13)
C3 H1 0.9500
C4 C5 1.382(12)
C4 H2 0.9500
C5 C6 1.395(12)
C5 C7 1.498(12)
C6 H3 0.9500
C7 H4 0.9800
C7 H5 0.9800
C7 H6 0.9800
C8 C9 1.535(12)
C8 C13 1.541(12)
C8 H7 1.0000
C9 C10 1.522(13)
C9 H8 0.9900
C9 H9 0.9900
C10 C11 1.519(13)
C10 H10 0.9900
C10 H11 0.9900
C11 C12 1.522(14)
C11 H12 0.9900
C11 H13 0.9900
C12 C13 1.506(13)
C12 H14 0.9900
C12 H15 0.9900
C13 H16 0.9900
C13 H17 0.9900
C14 C15 1.517(12)
C14 C19 1.542(12)
C14 H18 1.0000
C15 C16 1.518(13)
C15 H19 0.9900
C15 H20 0.9900
C16 C17 1.531(16)
C16 H21 0.9900
C16 H22 0.9900
C17 C18 1.519(14)
C17 H23 0.9900
C17 H24 0.9900
C18 C19 1.541(12)
C18 H25 0.9900
C18 H26 0.9900
C19 H27 0.9900
C19 H28 0.9900
C20 H29 0.9800
C20 H30 0.9800
C20 H31 0.9800
C21 H32 0.9800
C21 H33 0.9800
C21 H34 0.9800
C22 C23 1.410(14)
C22 C31 1.518(12)
C22 H35 1.0000
C23 C24 1.520(13)
C23 H36 1.0000
C24 C25 1.521(14)
C24 H37 0.9900
C24 H38 0.9900
C25 C26 1.498(19)
C25 C28 1.63(4)
C25 H39 0.9900
C25 H40 0.9900
C25 H41 0.9900
C25 H42 0.9900
C26 C27 1.52(2)
C27 C30 1.606(19)
C28 C29 1.53(5)
C29 C30 1.55(3)
C30 C31 1.514(14)
C30 H43 0.9900
C30 H44 0.9900
C30 H45 0.9900
C30 H46 0.9900
C31 H47 0.9900
C31 H48 0.9900

loop_
_geom_torsion_atom_site_label_1
_geom_torsion_atom_site_label_2
_geom_torsion_atom_site_label_3
_geom_torsion_atom_site_label_4
_geom_torsion
C23 Ir1 P1 C1 -146.9(4)
C22 Ir1 P1 C1 174.4(4)
N1 Ir1 P1 C1 4.9(4)
Cl1 Ir1 P1 C1 56.0(5)
C23 Ir1 P1 C8 -30.8(4)
C22 Ir1 P1 C8 -69.5(4)
N1 Ir1 P1 C8 120.9(4)
Cl1 Ir1 P1 C8 172.1(5)
C23 Ir1 P1 C14 96.9(4)
C22 Ir1 P1 C14 58.2(4)
N1 Ir1 P1 C14 -111.4(4)
Cl1 Ir1 P1 C14 -60.2(5)
C23 Ir1 N1 C2 85.1(8)
C22 Ir1 N1 C2 -80.7(18)
P1 Ir1 N1 C2 -7.9(5)
Cl1 Ir1 N1 C2 -179.1(5)
C23 Ir1 N1 C21 -154.4(7)
C22 Ir1 N1 C21 39.8(19)
P1 Ir1 N1 C21 112.6(5)
Cl1 Ir1 N1 C21 -58.6(5)
C23 Ir1 N1 C20 -36.8(9)
C22 Ir1 N1 C20 157.4(15)
P1 Ir1 N1 C20 -129.8(6)
Cl1 Ir1 N1 C20 59.0(6)
C8 P1 C1 C6 44.4(9)
C14 P1 C1 C6 -62.5(9)
Ir1 P1 C1 C6 176.0(7)
C8 P1 C1 C2 -133.4(7)
C14 P1 C1 C2 119.7(7)
Ir1 P1 C1 C2 -1.8(7)
C6 C1 C2 C3 -1.9(13)
P1 C1 C2 C3 176.1(6)
C6 C1 C2 N1 177.2(8)
P1 C1 C2 N1 -4.9(11)
C21 N1 C2 C1 -112.0(9)
C20 N1 C2 C1 128.4(9)
Ir1 N1 C2 C1 9.3(10)
C21 N1 C2 C3 67.1(9)
C20 N1 C2 C3 -52.5(10)
Ir1 N1 C2 C3 -171.6(6)
C1 C2 C3 C4 2.4(13)
N1 C2 C3 C4 -176.7(8)
C2 C3 C4 C5 -0.8(14)
C3 C4 C5 C6 -1.2(13)
C3 C4 C5 C7 178.5(9)
C2 C1 C6 C5 -0.2(14)
P1 C1 C6 C5 -177.9(7)
C4 C5 C6 C1 1.7(13)
C7 C5 C6 C1 -178.0(9)
C1 P1 C8 C9 68.2(7)
C14 P1 C8 C9 178.3(6)
Ir1 P1 C8 C9 -49.2(7)
C1 P1 C8 C13 -166.0(6)
C14 P1 C8 C13 -55.8(7)
Ir1 P1 C8 C13 76.7(7)
C13 C8 C9 C10 55.4(10)
P1 C8 C9 C10 -176.6(6)
C8 C9 C10 C11 -56.5(11)
C9 C10 C11 C12 56.7(11)
C10 C11 C12 C13 -56.8(11)
C11 C12 C13 C8 55.8(11)
C9 C8 C13 C12 -55.0(10)
P1 C8 C13 C12 179.0(7)
C1 P1 C14 C15 52.4(7)
C8 P1 C14 C15 -54.0(7)
Ir1 P1 C14 C15 167.3(6)
C1 P1 C14 C19 -73.6(6)
C8 P1 C14 C19 180.0(6)
Ir1 P1 C14 C19 41.3(6)
C19 C14 C15 C16 -56.8(10)
P1 C14 C15 C16 177.5(7)
C14 C15 C16 C17 57.3(11)
C15 C16 C17 C18 -55.9(11)
C16 C17 C18 C19 55.2(11)
C17 C18 C19 C14 -55.5(10)
C15 C14 C19 C18 55.5(9)
P1 C14 C19 C18 -174.6(6)
N1 Ir1 C22 C23 169.4(15)
P1 Ir1 C22 C23 97.3(5)
Cl1 Ir1 C22 C23 -92.7(5)
C23 Ir1 C22 C31 116.8(9)
N1 Ir1 C22 C31 -73.8(18)
P1 Ir1 C22 C31 -146.0(7)
Cl1 Ir1 C22 C31 24.0(7)
C31 C22 C23 C24 0.2(14)
Ir1 C22 C23 C24 113.6(9)
C31 C22 C23 Ir1 -113.4(8)
N1 Ir1 C23 C22 -175.8(6)
P1 Ir1 C23 C22 -85.4(5)
Cl1 Ir1 C23 C22 90.2(5)
C22 Ir1 C23 C24 -118.7(10)
N1 Ir1 C23 C24 65.6(11)
P1 Ir1 C23 C24 155.9(7)
Cl1 Ir1 C23 C24 -28.5(7)
C22 C23 C24 C25 90.6(11)
Ir1 C23 C24 C25 176.9(7)
C23 C24 C25 C26 -45.9(14)
C23 C24 C25 C28 -80.5(18)
C24 C25 C26 C27 -59.2(16)
C28 C25 C26 C27 27(3)
C25 C26 C27 C30 104.6(14)
C26 C25 C28 C29 -35(2)
C24 C25 C28 C29 73(3)
C25 C28 C29 C30 -103(3)
C28 C29 C30 C31 71(3)
C28 C29 C30 C27 -22.6(19)
C26 C27 C30 C31 -73.2(15)
C26 C27 C30 C29 35(2)
C29 C30 C31 C22 30.6(19)
C27 C30 C31 C22 76.3(12)
C23 C22 C31 C30 -84.5(11)
Ir1 C22 C31 C30 -168.5(7)
